data_7106023
loop_
_publ_author_name
'Paul Benndorf'
'Jelena Jenter'
'Larissa Zielke'
'Peter W. Roesky'

_publ_section_title
;
 Chiral Lutetium Benzamidinate Complexes
;
_journal_name_full Chem.Commun.
_journal_page_first 2574
_journal_paper_doi 10.1039/c0cc04962j
_journal_volume 47
_journal_year 2011
_chemical_absolute_configuration rmad
_chemical_formula_moiety 'C92 H92 Cl2 Lu2 N8'
_chemical_formula_sum 'C92 H92 Cl2 Lu2 N8'
_chemical_formula_weight 1730.58
_chemical_name_systematic
;
?
;
_space_group_IT_number 197
_symmetry_cell_setting cubic
_symmetry_Int_Tables_number 197
_symmetry_space_group_name_Hall 'I 2 2 3'
_symmetry_space_group_name_H-M 'I 2 3'
_atom_sites_solution_hydrogens geom
_atom_sites_solution_primary direct
_atom_sites_solution_secondary difmap
_audit_creation_method SHELXL-97
_cell_angle_alpha 90.00
_cell_angle_beta 90.00
_cell_angle_gamma 90.00
_cell_formula_units_Z 6
_cell_length_a 24.629(3)
_cell_length_b 24.629(3)
_cell_length_c 24.629(3)
_cell_measurement_temperature 150(2)
_cell_volume 14940(3)
_computing_cell_refinement 'STOE X-AREA, PLATON (A.L.Spek, 2005)'
_computing_data_collection 'STOE X-AREA'
_computing_data_reduction 'STOE X-RED, PLATON (A.L.Spek, 2005)'
_computing_molecular_graphics 'Diamond 2.1e/3'
_computing_publication_material 'X-STEP32, Microsoft Word'
_computing_structure_refinement 'SHELXL-97 (Sheldrick, 1997)'
_computing_structure_solution 'SHELXS-97 (Sheldrick, 1997)'
_diffrn_ambient_temperature 150(2)
_diffrn_detector_area_resol_mean 6.67
_diffrn_measured_fraction_theta_full 0.996
_diffrn_measured_fraction_theta_max 0.996
_diffrn_measurement_details ' 56 frames, detector distance = 110 mm'
_diffrn_measurement_device_type 'STOE IPDS 2'
_diffrn_measurement_method 'area detector'
_diffrn_radiation_monochromator graphite
_diffrn_radiation_source 'fine-focus sealed tube'
_diffrn_radiation_type MoK\a
_diffrn_radiation_wavelength 0.71073
_diffrn_reflns_av_R_equivalents 0.0404
_diffrn_reflns_av_sigmaI/netI 0.0343
_diffrn_reflns_limit_h_max 31
_diffrn_reflns_limit_h_min -22
_diffrn_reflns_limit_k_max 30
_diffrn_reflns_limit_k_min -32
_diffrn_reflns_limit_l_max 30
_diffrn_reflns_limit_l_min -9
_diffrn_reflns_number 17604
_diffrn_reflns_theta_full 27.88
_diffrn_reflns_theta_max 27.88
_diffrn_reflns_theta_min 1.65
_diffrn_source 'sealed X-ray tube, 12 x 0.4 mm long-fine focus'
_diffrn_source_current 40
_diffrn_source_power 2.00
_diffrn_source_voltage 50
_exptl_absorpt_coefficient_mu 2.066
_exptl_absorpt_correction_T_max 0.6806
_exptl_absorpt_correction_T_min 0.6360
_exptl_absorpt_correction_type integration
_exptl_absorpt_process_details 'STOE X-RED & X-SHAPE'
_exptl_crystal_colour colourless
_exptl_crystal_density_diffrn 1.154
_exptl_crystal_density_method 'not measured'
_exptl_crystal_description prism
_exptl_crystal_F_000 5256
_exptl_crystal_size_max 0.241
_exptl_crystal_size_mid 0.227
_exptl_crystal_size_min 0.216
_refine_diff_density_max 0.871
_refine_diff_density_min -0.596
_refine_diff_density_rms 0.117
_refine_ls_abs_structure_details 'Flack H D (1983), Acta Cryst. A39, 876-881'
_refine_ls_abs_structure_Flack 0.000(13)
_refine_ls_extinction_method none
_refine_ls_goodness_of_fit_ref 1.123
_refine_ls_hydrogen_treatment constr
_refine_ls_matrix_type full
_refine_ls_number_parameters 238
_refine_ls_number_reflns 5951
_refine_ls_number_restraints 0
_refine_ls_restrained_S_all 1.123
_refine_ls_R_factor_all 0.0440
_refine_ls_R_factor_gt 0.0349
_refine_ls_shift/su_max 0.000
_refine_ls_shift/su_mean 0.000
_refine_ls_structure_factor_coef Fsqd
_refine_ls_weighting_details 'calc w=1/[\s^2^(Fo^2^)+(0.0586P)^2^+0.0000P] where P=(Fo^2^+2Fc^2^)/3'
_refine_ls_weighting_scheme calc
_refine_ls_wR_factor_gt 0.0955
_refine_ls_wR_factor_ref 0.0988
_reflns_number_gt 5133
_reflns_number_total 5951
_reflns_threshold_expression >2sigma(I)
_cod_data_source_file C0CC04962J.TXT
_cod_data_source_block 1
_cod_original_cell_volume 14939(3)
_cod_database_code 7106023

loop_
_symmetry_equiv_pos_as_xyz
'x, y, z'
'z, x, y'
'y, z, x'
'-y, -z, x'
'z, -x, -y'
'-y, z, -x'
'-z, -x, y'
'-z, x, -y'
'y, -z, -x'
'-x, -y, z'
'x, -y, -z'
'-x, y, -z'
'x+1/2, y+1/2, z+1/2'
'z+1/2, x+1/2, y+1/2'
'y+1/2, z+1/2, x+1/2'
'-y+1/2, -z+1/2, x+1/2'
'z+1/2, -x+1/2, -y+1/2'
'-y+1/2, z+1/2, -x+1/2'
'-z+1/2, -x+1/2, y+1/2'
'-z+1/2, x+1/2, -y+1/2'
'y+1/2, -z+1/2, -x+1/2'
'-x+1/2, -y+1/2, z+1/2'
'x+1/2, -y+1/2, -z+1/2'
'-x+1/2, y+1/2, -z+1/2'

loop_
_atom_site_label
_atom_site_type_symbol
_atom_site_fract_x
_atom_site_fract_y
_atom_site_fract_z
_atom_site_U_iso_or_equiv
_atom_site_adp_type
_atom_site_occupancy
_atom_site_symmetry_multiplicity
_atom_site_calc_flag
_atom_site_refinement_flags
_atom_site_disorder_assembly
_atom_site_disorder_group
C1 C 0.13978(17) 0.40361(16) 0.5040(3) 0.0369(10) Uani 1 1 d . . .
C2 C 0.17271(19) 0.35271(18) 0.51019(18) 0.0354(12) Uani 1 1 d . . .
C3 C 0.1541(2) 0.3100(2) 0.5418(2) 0.0466(12) Uani 1 1 d . . .
H3 H 0.1201 0.3126 0.5599 0.056 Uiso 1 1 calc R . .
C4 C 0.1855(3) 0.2630(2) 0.5470(3) 0.0553(14) Uani 1 1 d . . .
H4 H 0.1731 0.2341 0.5694 0.066 Uiso 1 1 calc R . .
C5 C 0.2334(3) 0.2583(3) 0.5204(3) 0.0624(18) Uani 1 1 d . . .
H5 H 0.2543 0.2260 0.5239 0.075 Uiso 1 1 calc R . .
C6 C 0.2520(3) 0.3006(3) 0.4881(3) 0.066(2) Uani 1 1 d . . .
H6 H 0.2856 0.2973 0.4695 0.080 Uiso 1 1 calc R . .
C7 C 0.2218(2) 0.3474(2) 0.4828(2) 0.0535(14) Uani 1 1 d . . .
H7 H 0.2345 0.3761 0.4604 0.064 Uiso 1 1 calc R . .
C16 C 0.1816(2) 0.4374(2) 0.5885(2) 0.0388(10) Uani 1 1 d . . .
H16 H 0.2129 0.4145 0.5764 0.047 Uiso 1 1 calc R . .
C17 C 0.2033(2) 0.4934(3) 0.6035(2) 0.0554(15) Uani 1 1 d . . .
H17A H 0.2202 0.5101 0.5715 0.083 Uiso 1 1 calc R . .
H17B H 0.2303 0.4899 0.6325 0.083 Uiso 1 1 calc R . .
H17C H 0.1732 0.5164 0.6160 0.083 Uiso 1 1 calc R . .
C18 C 0.1551(2) 0.4097(2) 0.6375(2) 0.0441(12) Uani 1 1 d . . .
C23 C 0.1885(4) 0.3790(3) 0.6716(3) 0.075(2) Uani 1 1 d . . .
H23 H 0.2262 0.3759 0.6640 0.090 Uiso 1 1 calc R . .
C22 C 0.1662(4) 0.3530(4) 0.7170(3) 0.090(3) Uani 1 1 d . . .
H22 H 0.1889 0.3324 0.7405 0.108 Uiso 1 1 calc R . .
C21 C 0.1121(4) 0.3571(3) 0.7275(3) 0.082(3) Uani 1 1 d . . .
H21 H 0.0974 0.3393 0.7584 0.098 Uiso 1 1 calc R . .
C20 C 0.0780(3) 0.3871(3) 0.6936(3) 0.073(2) Uani 1 1 d . . .
H20 H 0.0402 0.3899 0.7007 0.088 Uiso 1 1 calc R . .
C19 C 0.1017(3) 0.4127(3) 0.6490(3) 0.064(2) Uani 1 1 d . . .
H19 H 0.0790 0.4334 0.6256 0.077 Uiso 1 1 calc R . .
C8 C 0.0958(2) 0.37227(19) 0.4225(2) 0.0400(11) Uani 1 1 d . . .
H8 H 0.1202 0.3409 0.4306 0.048 Uiso 1 1 calc R . .
C9 C 0.0365(3) 0.3515(2) 0.4253(2) 0.0535(14) Uani 1 1 d . . .
H9A H 0.0299 0.3353 0.4610 0.080 Uiso 1 1 calc R . .
H9B H 0.0307 0.3241 0.3970 0.080 Uiso 1 1 calc R . .
H9C H 0.0115 0.3819 0.4196 0.080 Uiso 1 1 calc R . .
C10 C 0.1110(2) 0.3938(2) 0.3662(2) 0.0375(11) Uani 1 1 d . . .
C15 C 0.1590(3) 0.3771(2) 0.3419(2) 0.0485(13) Uani 1 1 d . . .
H15 H 0.1823 0.3527 0.3606 0.058 Uiso 1 1 calc R . .
C14 C 0.1737(3) 0.3955(3) 0.2906(3) 0.0611(16) Uani 1 1 d . . .
H14 H 0.2063 0.3832 0.2740 0.073 Uiso 1 1 calc R . .
C13 C 0.1403(3) 0.4318(3) 0.2638(3) 0.0628(17) Uani 1 1 d . . .
H13 H 0.1501 0.4447 0.2289 0.075 Uiso 1 1 calc R . .
C12 C 0.0932(3) 0.4493(3) 0.2873(2) 0.0615(16) Uani 1 1 d . . .
H12 H 0.0708 0.4750 0.2693 0.074 Uiso 1 1 calc R . .
C11 C 0.0781(3) 0.4291(3) 0.3381(2) 0.0526(14) Uani 1 1 d . . .
H11 H 0.0445 0.4400 0.3535 0.063 Uiso 1 1 calc R . .
N2 N 0.14343(17) 0.44321(16) 0.54213(16) 0.0368(8) Uani 1 1 d . . .
N1 N 0.10519(16) 0.41396(15) 0.46474(15) 0.0343(8) Uani 1 1 d . . .
Cl Cl 0.0000 0.5000 0.43322(5) 0.0400(3) Uani 1 2 d S . .
Lu Lu 0.085155(8) 0.5000 0.5000 0.03051(8) Uani 1 2 d S . .

loop_
_atom_site_aniso_label
_atom_site_aniso_U_11
_atom_site_aniso_U_22
_atom_site_aniso_U_33
_atom_site_aniso_U_23
_atom_site_aniso_U_13
_atom_site_aniso_U_12
C1 0.043(2) 0.0293(17) 0.038(3) 0.004(3) 0.012(3) -0.0010(14)
C2 0.042(2) 0.0326(19) 0.031(4) -0.0007(16) 0.0011(17) 0.0021(16)
C3 0.058(3) 0.035(3) 0.047(3) 0.003(2) 0.006(2) 0.007(2)
C4 0.072(4) 0.033(3) 0.061(4) 0.007(2) -0.005(3) 0.008(3)
C5 0.069(4) 0.041(3) 0.077(4) -0.011(3) -0.013(3) 0.023(3)
C6 0.048(3) 0.077(4) 0.074(6) -0.009(3) 0.009(3) 0.023(3)
C7 0.051(3) 0.051(3) 0.059(4) 0.002(2) 0.012(2) 0.007(2)
C16 0.042(3) 0.034(2) 0.040(3) 0.0006(19) -0.012(2) 0.0069(19)
C17 0.054(3) 0.051(4) 0.060(3) 0.007(3) -0.019(2) -0.004(3)
C18 0.065(4) 0.037(3) 0.030(2) -0.002(2) -0.011(2) 0.000(2)
C23 0.080(5) 0.090(6) 0.056(4) 0.018(4) -0.028(4) -0.002(4)
C22 0.107(7) 0.112(7) 0.051(4) 0.028(4) -0.025(4) -0.009(6)
C21 0.138(8) 0.073(5) 0.036(3) 0.002(3) 0.005(4) -0.031(5)
C20 0.086(5) 0.071(5) 0.062(4) 0.009(3) 0.022(4) 0.002(4)
C19 0.069(5) 0.073(5) 0.051(4) 0.009(4) 0.015(3) 0.023(4)
C8 0.053(3) 0.029(2) 0.038(3) -0.0081(18) 0.001(2) 0.001(2)
C9 0.064(4) 0.047(3) 0.050(3) -0.008(2) 0.007(3) -0.020(3)
C10 0.046(3) 0.033(3) 0.033(3) -0.007(2) -0.002(2) -0.003(2)
C15 0.056(3) 0.050(3) 0.039(3) -0.006(2) 0.008(2) -0.005(3)
C14 0.067(4) 0.060(4) 0.056(4) -0.013(3) 0.022(3) -0.011(3)
C13 0.083(5) 0.064(4) 0.041(3) -0.003(3) 0.010(3) -0.016(3)
C12 0.084(5) 0.063(4) 0.037(3) 0.007(3) -0.002(3) 0.003(3)
C11 0.065(4) 0.061(4) 0.032(3) -0.005(2) 0.004(3) 0.006(3)
N2 0.045(2) 0.0328(19) 0.0321(19) -0.0016(15) -0.0036(17) 0.0034(17)
N1 0.045(2) 0.0281(18) 0.0299(18) -0.0030(14) -0.0043(16) 0.0058(16)
Cl 0.0385(6) 0.0486(7) 0.0330(6) 0.000 0.000 0.0028(16)
Lu 0.03552(12) 0.02560(11) 0.03043(11) 0.0007(2) 0.000 0.000

loop_
_atom_type_symbol
_atom_type_description
_atom_type_scat_dispersion_real
_atom_type_scat_dispersion_imag
_atom_type_scat_source
C C 0.0033 0.0016 'International Tables Vol C Tables 4.2.6.8 and 6.1.1.4'
H H 0.0000 0.0000 'International Tables Vol C Tables 4.2.6.8 and 6.1.1.4'
N N 0.0061 0.0033 'International Tables Vol C Tables 4.2.6.8 and 6.1.1.4'
Cl Cl 0.1484 0.1585 'International Tables Vol C Tables 4.2.6.8 and 6.1.1.4'
Lu Lu -0.4720 5.8584 'International Tables Vol C Tables 4.2.6.8 and 6.1.1.4'

loop_
_geom_angle_atom_site_label_1
_geom_angle_atom_site_label_2
_geom_angle_atom_site_label_3
_geom_angle
_geom_angle_site_symmetry_1
_geom_angle_site_symmetry_3
_geom_angle_publ_flag
N1 C1 N2 114.4(4) . . ?
N1 C1 C2 126.0(5) . . ?
N2 C1 C2 119.6(6) . . ?
N1 C1 Lu 59.0(2) . . ?
N2 C1 Lu 55.4(2) . . ?
C2 C1 Lu 175.0(5) . . ?
C3 C2 C7 119.2(5) . . ?
C3 C2 C1 120.8(4) . . ?
C7 C2 C1 119.9(5) . . ?
C2 C3 C4 119.8(5) . . ?
C5 C4 C3 120.6(6) . . ?
C4 C5 C6 119.9(5) . . ?
C7 C6 C5 120.3(6) . . ?
C6 C7 C2 120.1(6) . . ?
N2 C16 C17 108.6(4) . . ?
N2 C16 C18 112.3(4) . . ?
C17 C16 C18 111.2(4) . . ?
C19 C18 C23 118.6(6) . . ?
C19 C18 C16 123.8(5) . . ?
C23 C18 C16 117.6(6) . . ?
C18 C23 C22 119.8(8) . . ?
C21 C22 C23 120.0(8) . . ?
C22 C21 C20 121.0(7) . . ?
C21 C20 C19 117.3(8) . . ?
C18 C19 C20 123.2(7) . . ?
N1 C8 C10 111.0(4) . . ?
N1 C8 C9 110.2(4) . . ?
C10 C8 C9 112.7(4) . . ?
C11 C10 C15 118.1(5) . . ?
C11 C10 C8 122.1(5) . . ?
C15 C10 C8 119.8(5) . . ?
C10 C15 C14 121.1(6) . . ?
C13 C14 C15 119.3(6) . . ?
C12 C13 C14 120.5(6) . . ?
C13 C12 C11 119.6(7) . . ?
C10 C11 C12 121.3(6) . . ?
C1 N2 C16 120.3(4) . . ?
C1 N2 Lu 94.9(3) . . ?
C16 N2 Lu 144.7(3) . . ?
C1 N1 C8 119.0(4) . . ?
C1 N1 Lu 92.3(3) . . ?
C8 N1 Lu 148.8(3) . . ?
Lu Cl Lu 103.79(4) . 10_565 ?
N2 Lu N2 101.0(2) . 11_566 ?
N2 Lu N1 58.39(13) . . ?
N2 Lu N1 104.84(14) 11_566 . ?
N2 Lu N1 104.84(14) . 11_566 ?
N2 Lu N1 58.39(13) 11_566 11_566 ?
N1 Lu N1 155.7(2) . 11_566 ?
N2 Lu Cl 141.65(10) . . ?
N2 Lu Cl 102.51(11) 11_566 . ?
N1 Lu Cl 86.39(9) . . ?
N1 Lu Cl 113.23(10) 11_566 . ?
N2 Lu Cl 102.51(11) . 11_566 ?
N2 Lu Cl 141.65(10) 11_566 11_566 ?
N1 Lu Cl 113.24(10) . 11_566 ?
N1 Lu Cl 86.39(9) 11_566 11_566 ?
Cl Lu Cl 76.21(4) . 11_566 ?
N2 Lu C1 29.68(19) . . ?
N2 Lu C1 104.01(14) 11_566 . ?
N1 Lu C1 28.74(18) . . ?
N1 Lu C1 132.01(17) 11_566 . ?
Cl Lu C1 114.21(14) . . ?
Cl Lu C1 111.43(13) 11_566 . ?
N2 Lu C1 104.01(14) . 11_566 ?
N2 Lu C1 29.68(19) 11_566 11_566 ?
N1 Lu C1 132.01(17) . 11_566 ?
N1 Lu C1 28.74(18) 11_566 11_566 ?
Cl Lu C1 111.43(12) . 11_566 ?
Cl Lu C1 114.21(14) 11_566 11_566 ?
C1 Lu C1 120.96(17) . 11_566 ?

loop_
_geom_bond_atom_site_label_1
_geom_bond_atom_site_label_2
_geom_bond_distance
_geom_bond_site_symmetry_2
_geom_bond_publ_flag
C1 N1 1.314(8) . ?
C1 N2 1.357(8) . ?
C1 C2 1.501(6) . ?
C1 Lu 2.731(4) . ?
C2 C3 1.388(7) . ?
C2 C7 1.390(7) . ?
C3 C4 1.397(7) . ?
C4 C5 1.355(10) . ?
C5 C6 1.390(10) . ?
C6 C7 1.377(8) . ?
C16 N2 1.487(6) . ?
C16 C17 1.526(9) . ?
C16 C18 1.532(7) . ?
C18 C19 1.349(10) . ?
C18 C23 1.395(8) . ?
C23 C22 1.401(11) . ?
C22 C21 1.362(13) . ?
C21 C20 1.395(12) . ?
C20 C19 1.395(9) . ?
C8 N1 1.480(5) . ?
C8 C10 1.530(7) . ?
C8 C9 1.548(8) . ?
C10 C11 1.376(8) . ?
C10 C15 1.389(8) . ?
C15 C14 1.390(8) . ?
C14 C13 1.382(10) . ?
C13 C12 1.365(10) . ?
C12 C11 1.395(8) . ?
N2 Lu 2.257(4) . ?
N1 Lu 2.343(4) . ?
Cl Lu 2.6652(8) . ?
Cl Lu 2.6653(8) 10_565 ?
Lu N2 2.257(4) 11_566 ?
Lu N1 2.343(4) 11_566 ?
Lu Cl 2.6652(8) 11_566 ?
Lu C1 2.731(4) 11_566 ?

loop_
_geom_torsion_atom_site_label_1
_geom_torsion_atom_site_label_2
_geom_torsion_atom_site_label_3
_geom_torsion_atom_site_label_4
_geom_torsion
_geom_torsion_site_symmetry_1
_geom_torsion_site_symmetry_2
_geom_torsion_site_symmetry_3
_geom_torsion_site_symmetry_4
_geom_torsion_publ_flag
N1 C1 C2 C3 -93.8(7) . . . . ?
N2 C1 C2 C3 84.3(6) . . . . ?
Lu C1 C2 C3 95(5) . . . . ?
N1 C1 C2 C7 84.4(6) . . . . ?
N2 C1 C2 C7 -97.6(7) . . . . ?
Lu C1 C2 C7 -86(5) . . . . ?
C7 C2 C3 C4 1.9(8) . . . . ?
C1 C2 C3 C4 -179.9(6) . . . . ?
C2 C3 C4 C5 -1.5(9) . . . . ?
C3 C4 C5 C6 0.7(10) . . . . ?
C4 C5 C6 C7 -0.2(10) . . . . ?
C5 C6 C7 C2 0.5(10) . . . . ?
C3 C2 C7 C6 -1.4(9) . . . . ?
C1 C2 C7 C6 -179.6(6) . . . . ?
N2 C16 C18 C19 -29.0(8) . . . . ?
C17 C16 C18 C19 92.9(7) . . . . ?
N2 C16 C18 C23 150.1(6) . . . . ?
C17 C16 C18 C23 -88.0(7) . . . . ?
C19 C18 C23 C22 -0.9(12) . . . . ?
C16 C18 C23 C22 179.9(7) . . . . ?
C18 C23 C22 C21 0.7(14) . . . . ?
C23 C22 C21 C20 0.0(14) . . . . ?
C22 C21 C20 C19 -0.4(12) . . . . ?
C23 C18 C19 C20 0.5(12) . . . . ?
C16 C18 C19 C20 179.6(6) . . . . ?
C21 C20 C19 C18 0.2(12) . . . . ?
N1 C8 C10 C11 -76.6(7) . . . . ?
C9 C8 C10 C11 47.6(7) . . . . ?
N1 C8 C10 C15 104.1(5) . . . . ?
C9 C8 C10 C15 -131.8(5) . . . . ?
C11 C10 C15 C14 0.0(9) . . . . ?
C8 C10 C15 C14 179.3(5) . . . . ?
C10 C15 C14 C13 1.3(10) . . . . ?
C15 C14 C13 C12 -0.4(10) . . . . ?
C14 C13 C12 C11 -1.7(10) . . . . ?
C15 C10 C11 C12 -2.1(9) . . . . ?
C8 C10 C11 C12 178.5(5) . . . . ?
C13 C12 C11 C10 3.0(10) . . . . ?
N1 C1 N2 C16 -179.1(4) . . . . ?
C2 C1 N2 C16 2.7(7) . . . . ?
Lu C1 N2 C16 -176.1(5) . . . . ?
N1 C1 N2 Lu -2.9(5) . . . . ?
C2 C1 N2 Lu 178.8(4) . . . . ?
C17 C16 N2 C1 146.2(5) . . . . ?
C18 C16 N2 C1 -90.4(6) . . . . ?
C17 C16 N2 Lu -27.2(8) . . . . ?
C18 C16 N2 Lu 96.2(6) . . . . ?
N2 C1 N1 C8 -176.8(4) . . . . ?
C2 C1 N1 C8 1.3(8) . . . . ?
Lu C1 N1 C8 -179.6(5) . . . . ?
N2 C1 N1 Lu 2.8(5) . . . . ?
C2 C1 N1 Lu -179.1(5) . . . . ?
C10 C8 N1 C1 -119.5(5) . . . . ?
C9 C8 N1 C1 115.0(5) . . . . ?
C10 C8 N1 Lu 61.3(8) . . . . ?
C9 C8 N1 Lu -64.3(7) . . . . ?
C1 N2 Lu N2 -99.0(3) . . . 11_566 ?
C16 N2 Lu N2 75.2(5) . . . 11_566 ?
C1 N2 Lu N1 1.8(3) . . . . ?
C16 N2 Lu N1 176.0(6) . . . . ?
C1 N2 Lu N1 -159.0(3) . . . 11_566 ?
C16 N2 Lu N1 15.3(6) . . . 11_566 ?
C1 N2 Lu Cl 28.0(4) . . . . ?
C16 N2 Lu Cl -157.8(5) . . . . ?
C1 N2 Lu Cl 111.5(3) . . . 11_566 ?
C16 N2 Lu Cl -74.3(6) . . . 11_566 ?
C16 N2 Lu C1 174.2(7) . . . . ?
C1 N2 Lu C1 -129.3(3) . . . 11_566 ?
C16 N2 Lu C1 45.0(6) . . . 11_566 ?
C1 N1 Lu N2 -1.8(3) . . . . ?
C8 N1 Lu N2 177.5(7) . . . . ?
C1 N1 Lu N2 92.2(3) . . . 11_566 ?
C8 N1 Lu N2 -88.5(6) . . . 11_566 ?
C1 N1 Lu N1 49.1(3) . . . 11_566 ?
C8 N1 Lu N1 -131.6(6) . . . 11_566 ?
C1 N1 Lu Cl -165.8(3) . . . . ?
C8 N1 Lu Cl 13.5(6) . . . . ?
C1 N1 Lu Cl -92.5(3) . . . 11_566 ?
C8 N1 Lu Cl 86.8(6) . . . 11_566 ?
C8 N1 Lu C1 179.3(8) . . . . ?
C1 N1 Lu C1 78.3(5) . . . 11_566 ?
C8 N1 Lu C1 -102.3(6) . . . 11_566 ?
Lu Cl Lu N2 92.83(17) 10_565 . . . ?
Lu Cl Lu N2 -140.59(10) 10_565 . . 11_566 ?
Lu Cl Lu N1 115.00(10) 10_565 . . . ?
Lu Cl Lu N1 -79.86(10) 10_565 . . 11_566 ?
Lu Cl Lu Cl 0.0 10_565 . . 11_566 ?
Lu Cl Lu C1 107.59(15) 10_565 . . . ?
Lu Cl Lu C1 -110.93(16) 10_565 . . 11_566 ?
N1 C1 Lu N2 176.9(5) . . . . ?
C2 C1 Lu N2 -12(5) . . . . ?
N1 C1 Lu N2 -95.4(3) . . . 11_566 ?
N2 C1 Lu N2 87.7(4) . . . 11_566 ?
C2 C1 Lu N2 76(5) . . . 11_566 ?
N2 C1 Lu N1 -176.9(5) . . . . ?
C2 C1 Lu N1 171(5) . . . . ?
N1 C1 Lu N1 -155.3(2) . . . 11_566 ?
N2 C1 Lu N1 27.9(4) . . . 11_566 ?
C2 C1 Lu N1 16(5) . . . 11_566 ?
N1 C1 Lu Cl 15.5(3) . . . . ?
N2 C1 Lu Cl -161.4(3) . . . . ?
C2 C1 Lu Cl -173(5) . . . . ?
N1 C1 Lu Cl 99.5(3) . . . 11_566 ?
N2 C1 Lu Cl -77.4(3) . . . 11_566 ?
C2 C1 Lu Cl -89(5) . . . 11_566 ?
N1 C1 Lu C1 -121.9(4) . . . 11_566 ?
N2 C1 Lu C1 61.2(3) . . . 11_566 ?
C2 C1 Lu C1 49(5) . . . 11_566 ?
